data_1538013
loop_
_publ_author_name
'Fleet, M.E.'

_publ_section_title
;
 The crystal structure of maucherite
;
_journal_name_full 'American Mineralogist'
_journal_page_first 203
_journal_page_last 210
_journal_volume 58
_journal_year 1973
_chemical_formula_sum 'As8 Ni11'
_chemical_name_systematic 'Ni11 As8'
_space_group_IT_number 141
_symmetry_space_group_name_Hall '-I 4bd 2'
_symmetry_space_group_name_H-M 'I 41/a m d :2'
_cell_angle_alpha 90
_cell_angle_beta 90
_cell_angle_gamma 90
_cell_formula_units_Z 1
_cell_length_a 3.4362
_cell_length_b 3.4362
_cell_length_c 21.821
_cell_volume 257.651
_citation_journal_id_ASTM AMMIAY
_cod_data_source_file Fleet_AMMIAY_1973_1307.cif
_cod_data_source_block As8Ni11
_cod_original_cell_volume 257.6508
_cod_database_code 1538013

loop_
_symmetry_equiv_pos_as_xyz
x,y,z
-y+1/4,x+3/4,z+1/4
-x+1/2,-y,z+1/2
y+1/4,-x+1/4,z+3/4
x,-y,-z
y+1/4,x+3/4,-z+1/4
-x+1/2,y,-z+1/2
-y+1/4,-x+1/4,-z+3/4
-x,-y,-z
y-1/4,-x-3/4,-z-1/4
x-1/2,y,-z-1/2
-y-1/4,x-1/4,-z-3/4
-x,y,z
-y-1/4,-x-3/4,z-1/4
x-1/2,-y,z-1/2
y-1/4,x-1/4,z-3/4
x+1/2,y+1/2,z+1/2
-y+3/4,x+5/4,z+3/4
-x+1,-y+1/2,z+1
y+3/4,-x+3/4,z+5/4
x+1/2,-y+1/2,-z+1/2
y+3/4,x+5/4,-z+3/4
-x+1,y+1/2,-z+1
-y+3/4,-x+3/4,-z+5/4
-x+1/2,-y+1/2,-z+1/2
y+1/4,-x-1/4,-z+1/4
x,y+1/2,-z
-y+1/4,x+1/4,-z-1/4
-x+1/2,y+1/2,z+1/2
-y+1/4,-x-1/4,z+1/4
x,-y+1/2,z
y+1/4,x+1/4,z-1/4

loop_
_atom_site_label
_atom_site_type_symbol
_atom_site_fract_x
_atom_site_fract_y
_atom_site_fract_z
_atom_site_occupancy
_atom_site_U_iso_or_equiv
As1 As 0 0.25 0.375 1 0.0
Ni1 Ni 0 0.75 0.1076 0.25 0.0
Ni2 Ni 0 0.75 0.125 0.25 0.0
As2 As 0 0.25 0.998 0.5 0.0
Ni3 Ni 0 0.1292 0.2033 0.5 0.0
